data_7057689
loop_
_publ_author_name
'Ru, Jing'
'Zhang, Ru-Fen'
'Shi, Yang'
'Zhang, Shao-Liang'
'Li, Qian-Li'
'Ma, Chun-Lin'

_publ_section_title
;
 Synthesis, structures and magnetic properties of heterobimetallic
 RuIII--3d (3d = Mn, Ni) compounds based on the chiral RuIII building
 block
;
_journal_issue 19
_journal_name_full 'New Journal of Chemistry'
_journal_page_first 16237
_journal_paper_doi 10.1039/C8NJ03747G
_journal_volume 42
_journal_year 2018
_chemical_absolute_configuration ad
_chemical_formula_sum 'C76 H64 Br4 Mn2 N12 O8 Ru2'
_chemical_formula_weight 1905.05
_space_group_crystal_system triclinic
_space_group_IT_number 1
_space_group_name_Hall 'P 1'
_space_group_name_H-M_alt 'P 1'
_symmetry_space_group_name_Hall 'P 1'
_symmetry_space_group_name_H-M 'P 1'
_atom_sites_solution_hydrogens geom
_audit_creation_method SHELXL-2014/7
_audit_update_record
;
2018-08-27 deposited with the CCDC.
2018-08-30 downloaded from the CCDC.
;
_cell_angle_alpha 63.131(2)
_cell_angle_beta 85.456(2)
_cell_angle_gamma 76.817(2)
_cell_formula_units_Z 2
_cell_length_a 13.8448(14)
_cell_length_b 18.4145(18)
_cell_length_c 20.354(2)
_cell_measurement_reflns_used 6469
_cell_measurement_temperature 296(2)
_cell_measurement_theta_max 23.507
_cell_measurement_theta_min 2.272
_cell_volume 4505.3(8)
_computing_cell_refinement 'Bruker SMART'
_computing_data_collection 'Bruker SMART'
_computing_data_reduction 'Bruker SAINT'
_computing_molecular_graphics 'Bruker SHELXTL'
_computing_publication_material 'Bruker SHELXTL'
_computing_structure_refinement 'SHELXL-2014/6 (Sheldrick, 2014)'
_computing_structure_solution 'SHELXS-97 (Sheldrick, 2008)'
_diffrn_ambient_temperature 296(2)
_diffrn_measured_fraction_theta_full 0.992
_diffrn_measured_fraction_theta_max 0.992
_diffrn_measurement_device_type 'CCD area detector'
_diffrn_measurement_method 'phi and omega scans'
_diffrn_radiation_type MoK\a
_diffrn_radiation_wavelength 0.71073
_diffrn_reflns_av_R_equivalents 0.0330
_diffrn_reflns_av_unetI/netI 0.0924
_diffrn_reflns_Laue_measured_fraction_full 0.992
_diffrn_reflns_Laue_measured_fraction_max 0.992
_diffrn_reflns_limit_h_max 15
_diffrn_reflns_limit_h_min -17
_diffrn_reflns_limit_k_max 22
_diffrn_reflns_limit_k_min -20
_diffrn_reflns_limit_l_max 24
_diffrn_reflns_limit_l_min -25
_diffrn_reflns_number 27302
_diffrn_reflns_point_group_measured_fraction_full 0.992
_diffrn_reflns_point_group_measured_fraction_max 0.992
_diffrn_reflns_theta_full 25.242
_diffrn_reflns_theta_max 25.999
_diffrn_reflns_theta_min 1.511
_exptl_absorpt_coefficient_mu 2.430
_exptl_absorpt_correction_T_max 0.6553
_exptl_absorpt_correction_T_min 0.5818
_exptl_absorpt_correction_type multi-scan
_exptl_absorpt_process_details sadabs
_exptl_crystal_colour dark-green
_exptl_crystal_density_diffrn 1.404
_exptl_crystal_description needle
_exptl_crystal_F_000 1892
_exptl_crystal_size_max 0.250
_exptl_crystal_size_mid 0.220
_exptl_crystal_size_min 0.190
_exptl_transmission_factor_max 0.630
_exptl_transmission_factor_min 0.550
_refine_diff_density_max 0.655
_refine_diff_density_min -0.546
_refine_diff_density_rms 0.074
_refine_ls_abs_structure_details
;
 Refined as an inversion twin.
;
_refine_ls_abs_structure_Flack 0.008(10)
_refine_ls_extinction_method none
_refine_ls_goodness_of_fit_ref 1.084
_refine_ls_hydrogen_treatment constr
_refine_ls_matrix_type full
_refine_ls_number_parameters 1868
_refine_ls_number_reflns 21636
_refine_ls_number_restraints 1137
_refine_ls_restrained_S_all 1.338
_refine_ls_R_factor_all 0.0756
_refine_ls_R_factor_gt 0.0491
_refine_ls_shift/su_max 0.003
_refine_ls_shift/su_mean 0.000
_refine_ls_structure_factor_coef Fsqd
_refine_ls_weighting_details 'w=1/[\s^2^(Fo^2^)+(0.0138P)^2^] where P=(Fo^2^+2Fc^2^)/3'
_refine_ls_weighting_scheme calc
_refine_ls_wR_factor_gt 0.1007
_refine_ls_wR_factor_ref 0.1081
_reflns_Friedel_coverage 1.000
_reflns_Friedel_fraction_full 0.992
_reflns_Friedel_fraction_max 0.992
_reflns_number_gt 15229
_reflns_number_total 21636
_reflns_threshold_expression 'I > 2\s(I)'
_cod_data_source_file c8nj03747g2.cif
_cod_data_source_block 1_sq_CCDC2
_cod_depositor_comments 'Adding full bibliography for 7057687--7057690.cif.'
_cod_original_cell_volume 4505.2(8)
_cod_database_code 7057689
_shelx_shelxl_version_number 2014/7
_shelx_space_group_comment
;
The symmetry employed for this shelxl refinement is uniquely defined
by the following loop, which should always be used as a source of
symmetry information in preference to the above space-group names.
They are only intended as comments.
;
_shelx_estimated_absorpt_t_min 0.582
_shelx_estimated_absorpt_t_max 0.655

loop_
_space_group_symop_operation_xyz
'x, y, z'

loop_
_atom_site_label
_atom_site_type_symbol
_atom_site_fract_x
_atom_site_fract_y
_atom_site_fract_z
_atom_site_U_iso_or_equiv
_atom_site_adp_type
_atom_site_occupancy
_atom_site_site_symmetry_order
_atom_site_calc_flag
_atom_site_refinement_flags_posn
_atom_site_refinement_flags_adp
Ru1 Ru 0.49052(5) 0.45371(4) 0.60088(4) 0.0468(2) Uani 1 1 d . U
Ru2 Ru 0.53763(5) -0.05053(4) 1.11041(4) 0.04165(13) Uani 1 1 d . U
Ru3 Ru 0.83352(6) 0.06136(5) 0.67499(4) 0.0526(2) Uani 1 1 d . U
Ru4 Ru 0.83928(5) 0.54656(4) 0.16137(4) 0.04165(13) Uani 1 1 d . .
Mn1 Mn 0.41778(10) 0.18309(10) 0.83981(8) 0.0516(4) Uani 1 1 d . .
Mn2 Mn 0.60255(11) -0.27729(9) 1.38154(7) 0.0530(4) Uani 1 1 d . .
Mn3 Mn 0.92403(11) 0.31769(10) 0.45132(8) 0.0593(4) Uani 1 1 d . .
Mn4 Mn 0.76259(11) 0.79142(9) -0.11817(7) 0.0486(4) Uani 1 1 d . .
Br1 Br 0.29958(11) -0.35043(12) 1.07147(11) 0.1200(5) Uani 1 1 d . U
Br2 Br 0.88264(11) 0.19694(10) 1.12130(10) 0.1090(5) Uani 1 1 d . .
Br3 Br 0.89249(14) 0.27534(12) 0.88675(9) 0.1312(6) Uani 1 1 d . .
Br4 Br 0.18722(14) 0.63873(14) 0.25791(8) 0.1484(7) Uani 1 1 d . U
Br5 Br 1.23339(10) -0.01497(12) 0.93650(8) 0.1216(6) Uani 1 1 d . .
Br6 Br 0.39085(13) 0.21712(15) 0.42844(11) 0.1468(7) Uani 1 1 d . U
Br7 Br 0.52241(13) 0.24581(11) 0.23539(10) 0.1169(5) Uani 1 1 d . U
Br8 Br 1.06639(9) 0.89737(8) 0.09778(9) 0.0991(5) Uani 1 1 d . .
N1 N 0.3581(6) 0.5299(5) 0.5827(4) 0.056(2) Uani 1 1 d . .
N2 N 0.5033(6) 0.4910(5) 0.6783(4) 0.056(2) Uani 1 1 d . .
N3 N 0.4175(6) 0.3007(5) 0.7329(5) 0.065(2) Uani 1 1 d . .
N4 N 0.5614(6) 0.1799(5) 0.8488(4) 0.053(2) Uani 1 1 d . .
N5 N 0.4671(6) 0.1189(5) 0.7848(4) 0.052(2) Uani 1 1 d . .
N6 N 0.4433(6) 0.0570(5) 0.9457(5) 0.060(2) Uani 1 1 d . .
N7 N 0.4974(6) 0.0463(5) 1.1294(4) 0.050(2) Uani 1 1 d . .
N8 N 0.4031(5) -0.0683(5) 1.1450(4) 0.0434(18) Uani 1 1 d . .
N9 N 0.6199(7) -0.1594(5) 1.2782(4) 0.061(2) Uani 1 1 d . .
N10 N 0.6890(7) -0.3427(6) 1.3394(5) 0.065(2) Uani 1 1 d . .
N11 N 0.4996(7) -0.2895(6) 1.3279(4) 0.070(3) Uani 1 1 d . .
N12 N 0.5793(7) -0.3958(6) 1.4778(4) 0.070(3) Uani 1 1 d . .
N13 N 0.8212(6) 0.0406(5) 0.5871(4) 0.063(2) Uani 1 1 d . .
N14 N 0.9611(6) -0.0206(5) 0.6928(5) 0.063(2) Uani 1 1 d . .
N15 N 0.9336(6) 0.2136(6) 0.5702(4) 0.069(3) Uani 1 1 d . .
N16 N 0.7871(7) 0.3033(6) 0.4464(5) 0.073(3) Uani 1 1 d . .
N17 N 0.8604(7) 0.3957(6) 0.4886(5) 0.071(3) Uani 1 1 d . .
N18 N 0.8966(6) 0.4216(6) 0.3318(5) 0.066(2) Uani 1 1 d . .
N19 N 0.8678(5) 0.4528(5) 0.1345(4) 0.050(2) Uani 1 1 d . .
N20 N 0.9781(5) 0.5526(5) 0.1349(4) 0.0453(18) Uani 1 1 d . .
N21 N 0.7900(6) 0.6832(5) -0.0048(5) 0.062(2) Uani 1 1 d . .
N22 N 0.6601(7) 0.8496(5) -0.0747(4) 0.059(2) Uani 1 1 d . .
N23 N 0.8489(6) 0.8443(5) -0.0863(4) 0.052(2) Uani 1 1 d . .
N24 N 0.7290(7) 0.9105(6) -0.2303(5) 0.070(2) Uani 1 1 d . .
O1 O 0.4605(5) 0.4210(4) 0.5233(3) 0.0608(11) Uani 1 1 d . U
O2 O 0.6301(5) 0.3853(4) 0.6223(4) 0.0610(18) Uani 1 1 d . .
O3 O 0.2864(5) 0.1844(5) 0.8235(4) 0.0650(19) Uani 1 1 d . .
O4 O 0.3838(5) 0.2391(5) 0.8992(4) 0.068(2) Uani 1 1 d . .
O5 O 0.5715(4) -0.1591(4) 1.1060(3) 0.0445(14) Uani 1 1 d . .
O6 O 0.6631(4) -0.0175(4) 1.0669(3) 0.0469(15) Uani 1 1 d . .
O7 O 0.5065(7) -0.2125(6) 1.4155(5) 0.105(2) Uani 1 1 d . U
O8 O 0.7082(7) -0.2725(6) 1.4309(4) 0.094(2) Uani 1 1 d . U
O9 O 0.7088(5) 0.1485(4) 0.6462(4) 0.0599(12) Uani 1 1 d . U
O10 O 0.8536(4) 0.0663(4) 0.7711(3) 0.0554(17) Uani 1 1 d . .
O11 O 0.9761(7) 0.2408(6) 0.4126(5) 0.101(2) Uani 1 1 d . U
O12 O 1.0481(6) 0.3341(6) 0.4611(5) 0.085(2) Uani 1 1 d . .
O13 O 0.6982(4) 0.5364(4) 0.1794(3) 0.0535(16) Uani 1 1 d . .
O14 O 0.8222(5) 0.6397(4) 0.1889(3) 0.0536(16) Uani 1 1 d . .
O15 O 0.6707(6) 0.7492(4) -0.1454(4) 0.0639(18) Uani 1 1 d . .
O16 O 0.8699(6) 0.7431(5) -0.1574(4) 0.068(2) Uani 1 1 d . .
C1 C 0.6806(7) 0.3609(6) 0.6826(5) 0.051(2) Uani 1 1 d . .
C2 C 0.7686(8) 0.3026(7) 0.6945(6) 0.069(3) Uani 1 1 d . .
H2 H 0.7864 0.2783 0.6627 0.082 Uiso 1 1 calc R U
C3 C 0.8308(8) 0.2802(7) 0.7549(7) 0.081(4) Uani 1 1 d . .
H3 H 0.8916 0.2435 0.7602 0.098 Uiso 1 1 calc R U
C4 C 0.8074(9) 0.3086(8) 0.8052(7) 0.076(3) Uani 1 1 d . .
C5 C 0.7212(9) 0.3663(7) 0.7951(6) 0.072(3) Uani 1 1 d . .
H5 H 0.7048 0.3876 0.8291 0.087 Uiso 1 1 calc R U
C6 C 0.6561(8) 0.3945(7) 0.7344(6) 0.066(3) Uani 1 1 d . .
C7 C 0.5730(9) 0.4577(7) 0.7282(6) 0.067(3) Uani 1 1 d . .
H7 H 0.5679 0.4774 0.7634 0.080 Uiso 1 1 calc R U
C8 C 0.4217(9) 0.5612(7) 0.6699(6) 0.069(3) Uani 1 1 d . .
H8 H 0.4393 0.6106 0.6292 0.083 Uiso 1 1 calc R U
C9 C 0.4070(10) 0.5798(9) 0.7370(6) 0.094(4) Uani 1 1 d . .
H9C H 0.3977 0.5303 0.7807 0.113 Uiso 1 1 calc R U
H9D H 0.4654 0.5957 0.7453 0.113 Uiso 1 1 calc R U
C10 C 0.3164(13) 0.6505(10) 0.7230(9) 0.119(5) Uani 1 1 d . U
H10A H 0.3007 0.6554 0.7683 0.143 Uiso 1 1 calc R U
H10B H 0.3323 0.7024 0.6867 0.143 Uiso 1 1 calc R U
C11 C 0.2296(10) 0.6378(9) 0.6971(8) 0.100(5) Uani 1 1 d . .
H11A H 0.1762 0.6864 0.6863 0.120 Uiso 1 1 calc R U
H11B H 0.2083 0.5903 0.7364 0.120 Uiso 1 1 calc R U
C12 C 0.2462(9) 0.6234(8) 0.6297(6) 0.093(4) Uani 1 1 d . .
H12A H 0.1864 0.6131 0.6167 0.111 Uiso 1 1 calc R U
H12B H 0.2620 0.6724 0.5885 0.111 Uiso 1 1 calc R U
C13 C 0.3289(8) 0.5508(8) 0.6451(6) 0.066(3) Uani 1 1 d . .
H13 H 0.3092 0.5022 0.6854 0.079 Uiso 1 1 calc R U
C14 C 0.3062(8) 0.5624(7) 0.5245(5) 0.0645(12) Uani 1 1 d . U
H14 H 0.2498 0.6032 0.5201 0.077 Uiso 1 1 calc R U
C15 C 0.3277(8) 0.5406(7) 0.4626(5) 0.0651(12) Uani 1 1 d . U
C16 C 0.2647(8) 0.5859(7) 0.4003(5) 0.0663(12) Uani 1 1 d . U
H16 H 0.2140 0.6291 0.3997 0.080 Uiso 1 1 calc R U
C17 C 0.2731(8) 0.5706(7) 0.3402(5) 0.0669(12) Uani 1 1 d . U
C18 C 0.3465(8) 0.5056(7) 0.3429(5) 0.0670(12) Uani 1 1 d . U
H18 H 0.3536 0.4921 0.3037 0.080 Uiso 1 1 calc R U
C19 C 0.4079(8) 0.4614(7) 0.4014(5) 0.0660(12) Uani 1 1 d . U
H19 H 0.4593 0.4200 0.3995 0.079 Uiso 1 1 calc R U
C20 C 0.4014(8) 0.4723(7) 0.4658(5) 0.0637(12) Uani 1 1 d . U
C21 C 0.5440(7) 0.5510(7) 0.5203(5) 0.055(3) Uani 1 1 d . .
C22 C 0.4390(7) 0.3539(6) 0.6840(5) 0.050(2) Uani 1 1 d . .
C23 C 0.4398(9) 0.2604(7) 0.9328(7) 0.070(3) Uani 1 1 d . .
C24 C 0.3967(10) 0.2952(8) 0.9810(7) 0.081(3) Uani 1 1 d . .
H24 H 0.3292 0.2992 0.9900 0.097 Uiso 1 1 calc R U
C25 C 0.4499(14) 0.3224(11) 1.0135(9) 0.120(5) Uani 1 1 d . .
H25 H 0.4163 0.3531 1.0373 0.144 Uiso 1 1 calc R U
C26 C 0.5541(16) 0.3070(9) 1.0138(8) 0.121(6) Uani 1 1 d . .
H26 H 0.5904 0.3213 1.0410 0.145 Uiso 1 1 calc R U
C27 C 0.6003(10) 0.2678(8) 0.9692(7) 0.090(4) Uani 1 1 d . .
H27 H 0.6690 0.2582 0.9664 0.108 Uiso 1 1 calc R U
C28 C 0.5487(9) 0.2432(7) 0.9301(7) 0.075(3) Uani 1 1 d . .
C29 C 0.5985(9) 0.2053(7) 0.8870(6) 0.066(3) Uani 1 1 d . .
H29 H 0.6672 0.1981 0.8865 0.079 Uiso 1 1 calc R U
C30 C 0.6204(7) 0.1479(7) 0.7997(6) 0.058(3) Uani 1 1 d . .
H30A H 0.6878 0.1220 0.8192 0.070 Uiso 1 1 calc R U
H30B H 0.6226 0.1934 0.7510 0.070 Uiso 1 1 calc R U
C31 C 0.5720(7) 0.0857(7) 0.7955(6) 0.067(3) Uani 1 1 d . .
H31A H 0.5981 0.0740 0.7548 0.080 Uiso 1 1 calc R U
H31B H 0.5855 0.0340 0.8407 0.080 Uiso 1 1 calc R U
C32 C 0.4142(9) 0.1070(7) 0.7433(6) 0.070(3) Uani 1 1 d . .
H32 H 0.4472 0.0773 0.7183 0.084 Uiso 1 1 calc R U
C33 C 0.3096(9) 0.1349(8) 0.7318(6) 0.072(3) Uani 1 1 d . .
C34 C 0.2626(10) 0.1224(9) 0.6775(6) 0.088(4) Uani 1 1 d . .
H34 H 0.3019 0.0943 0.6534 0.106 Uiso 1 1 calc R U
C35 C 0.1661(12) 0.1492(11) 0.6608(9) 0.112(5) Uani 1 1 d . U
H35 H 0.1378 0.1431 0.6242 0.134 Uiso 1 1 calc R U
C36 C 0.1100(11) 0.1870(10) 0.7010(9) 0.104(5) Uani 1 1 d . .
H36 H 0.0415 0.2031 0.6929 0.125 Uiso 1 1 calc R U
C37 C 0.1493(9) 0.2015(9) 0.7511(7) 0.086(4) Uani 1 1 d . .
H37 H 0.1075 0.2309 0.7732 0.103 Uiso 1 1 calc R U
C38 C 0.2512(8) 0.1743(7) 0.7720(6) 0.069(3) Uani 1 1 d . .
C39 C 0.4769(7) 0.0138(6) 1.0050(5) 0.045(2) Uani 1 1 d . .
C40 C 0.7052(7) 0.0307(6) 1.0801(5) 0.055(3) Uani 1 1 d . .
C41 C 0.8002(8) 0.0386(6) 1.0562(6) 0.061(3) Uani 1 1 d . .
H41 H 0.8302 0.0105 1.0293 0.073 Uiso 1 1 calc R U
C42 C 0.8521(7) 0.0843(6) 1.0694(5) 0.058(3) Uani 1 1 d . .
H42 H 0.9161 0.0866 1.0520 0.069 Uiso 1 1 calc R U
C43 C 0.8098(8) 0.1290(6) 1.1097(6) 0.063(3) Uani 1 1 d . .
C44 C 0.7162(9) 0.1287(6) 1.1292(6) 0.065(3) Uani 1 1 d . .
H44 H 0.6856 0.1615 1.1521 0.078 Uiso 1 1 calc R U
C45 C 0.6612(7) 0.0800(6) 1.1162(5) 0.052(2) Uani 1 1 d . .
C46 C 0.5575(7) 0.0905(7) 1.1340(5) 0.057(3) Uani 1 1 d . .
H46 H 0.5311 0.1309 1.1497 0.068 Uiso 1 1 calc R U
C47 C 0.3904(7) 0.0688(6) 1.1364(6) 0.058(3) Uani 1 1 d . .
H47 H 0.3594 0.0965 1.0870 0.069 Uiso 1 1 calc R U
C48 C 0.3541(8) 0.1266(7) 1.1746(7) 0.077(3) Uani 1 1 d . .
H48A H 0.3852 0.1012 1.2232 0.092 Uiso 1 1 calc R U
H48B H 0.3726 0.1798 1.1459 0.092 Uiso 1 1 calc R U
C49 C 0.2432(9) 0.1396(8) 1.1809(8) 0.090(4) Uani 1 1 d . .
H49A H 0.2125 0.1703 1.1319 0.108 Uiso 1 1 calc R U
H49B H 0.2210 0.1728 1.2072 0.108 Uiso 1 1 calc R U
C50 C 0.2096(10) 0.0570(9) 1.2211(9) 0.107(5) Uani 1 1 d . U
H50A H 0.1378 0.0681 1.2234 0.129 Uiso 1 1 calc R U
H50B H 0.2365 0.0280 1.2712 0.129 Uiso 1 1 calc R U
C51 C 0.2441(8) 0.0005(8) 1.1821(7) 0.082(4) Uani 1 1 d . .
H51A H 0.2239 -0.0522 1.2092 0.099 Uiso 1 1 calc R U
H51B H 0.2156 0.0275 1.1325 0.099 Uiso 1 1 calc R U
C52 C 0.3570(7) -0.0136(6) 1.1799(5) 0.052(2) Uani 1 1 d . .
H52 H 0.3834 -0.0392 1.2306 0.063 Uiso 1 1 calc R U
C53 C 0.3579(6) -0.1170(6) 1.1349(5) 0.046(2) Uani 1 1 d . .
H53 H 0.2903 -0.1117 1.1436 0.055 Uiso 1 1 calc R U
C54 C 0.4049(6) -0.1775(5) 1.1116(5) 0.044(2) Uani 1 1 d . .
C55 C 0.3444(7) -0.2239(7) 1.1006(6) 0.064(3) Uani 1 1 d . .
H55 H 0.2760 -0.2087 1.1040 0.076 Uiso 1 1 calc R U
C56 C 0.3807(8) -0.2883(8) 1.0857(6) 0.071(3) Uani 1 1 d . .
C57 C 0.4823(8) -0.3123(7) 1.0795(6) 0.065(3) Uani 1 1 d . .
H57 H 0.5084 -0.3579 1.0703 0.078 Uiso 1 1 calc R U
C58 C 0.5438(7) -0.2675(6) 1.0873(5) 0.051(2) Uani 1 1 d . .
H58 H 0.6119 -0.2844 1.0842 0.062 Uiso 1 1 calc R U
C59 C 0.5962(6) -0.1158(6) 1.2179(5) 0.045(2) Uani 1 1 d . .
C60 C 0.4076(13) -0.1975(11) 1.4025(9) 0.114(3) Uani 1 1 d . U
C61 C 0.3573(13) -0.1518(10) 1.4417(9) 0.128(3) Uani 1 1 d . U
H61 H 0.3939 -0.1372 1.4685 0.153 Uiso 1 1 calc R U
C62 C 0.2627(13) -0.1314(11) 1.4396(9) 0.129(4) Uani 1 1 d . U
H62 H 0.2287 -0.1086 1.4696 0.155 Uiso 1 1 calc R U
C63 C 0.2150(13) -0.1439(11) 1.3931(10) 0.129(3) Uani 1 1 d . U
H63 H 0.1485 -0.1170 1.3839 0.155 Uiso 1 1 calc R U
C64 C 0.2512(12) -0.1919(11) 1.3559(9) 0.128(3) Uani 1 1 d . U
H64 H 0.2134 -0.2077 1.3308 0.154 Uiso 1 1 calc R U
C65 C 0.3650(12) -0.2141(11) 1.3642(9) 0.115(3) Uani 1 1 d . U
C66 C 0.4042(12) -0.2597(10) 1.3277(8) 0.110(3) Uani 1 1 d . U
H66 H 0.3615 -0.2702 1.3015 0.131 Uiso 1 1 calc R U
C67 C 0.5325(9) -0.3417(11) 1.2956(8) 0.111(3) Uani 1 1 d D U
H67A H 0.4957 -0.3210 1.2497 0.133 Uiso 1 1 calc R U
H67B H 0.5216 -0.3969 1.3280 0.133 Uiso 1 1 calc R U
C68 C 0.6407(9) -0.3462(11) 1.2808(8) 0.110(3) Uani 1 1 d D U
H68A H 0.6702 -0.3977 1.2779 0.132 Uiso 1 1 calc R U
H68B H 0.6495 -0.2999 1.2341 0.132 Uiso 1 1 calc R U
C69 C 0.7812(11) -0.3657(9) 1.3489(7) 0.106(3) Uani 1 1 d . U
H69 H 0.8140 -0.3934 1.3223 0.128 Uiso 1 1 calc R U
C70 C 0.8393(9) -0.3549(7) 1.3932(6) 0.114(3) Uani 1 1 d D U
C71 C 0.9384(9) -0.3927(7) 1.3992(6) 0.124(3) Uani 1 1 d D U
H71 H 0.9629 -0.4230 1.3729 0.149 Uiso 1 1 calc R U
C72 C 1.0017(10) -0.3854(8) 1.4443(7) 0.134(4) Uani 1 1 d D U
H72 H 1.0688 -0.4103 1.4475 0.161 Uiso 1 1 calc R U
C73 C 0.9667(10) -0.3419(8) 1.4841(7) 0.130(3) Uani 1 1 d D U
H73 H 1.0093 -0.3386 1.5154 0.156 Uiso 1 1 calc R U
C74 C 0.8682(10) -0.3032(8) 1.4774(7) 0.127(3) Uani 1 1 d D U
H74 H 0.8439 -0.2736 1.5042 0.152 Uiso 1 1 calc R U
C75 C 0.8045(9) -0.3081(8) 1.4307(7) 0.112(3) Uani 1 1 d D U
C76 C 0.7603(7) -0.0324(7) 0.7341(5) 0.062(3) Uani 1 1 d . .
C77 C 0.9402(7) 0.0461(6) 0.8049(6) 0.060(3) Uani 1 1 d . .
C78 C 0.9427(8) 0.0704(7) 0.8606(5) 0.063(3) Uani 1 1 d . .
H78 H 0.8854 0.1007 0.8710 0.076 Uiso 1 1 calc R U
C79 C 1.0311(9) 0.0493(7) 0.9011(6) 0.080(3) Uani 1 1 d . .
H79 H 1.0322 0.0653 0.9383 0.096 Uiso 1 1 calc R U
C80 C 1.1151(9) 0.0052(8) 0.8852(7) 0.085(4) Uani 1 1 d . .
C81 C 1.1120(9) -0.0158(8) 0.8277(8) 0.086(4) Uani 1 1 d . .
H81 H 1.1710 -0.0415 0.8146 0.104 Uiso 1 1 calc R U
C82 C 1.0252(8) -0.0002(7) 0.7891(6) 0.064(3) Uani 1 1 d . .
C83 C 1.0320(9) -0.0370(7) 0.7399(7) 0.075(3) Uani 1 1 d . .
H83 H 1.0902 -0.0748 0.7412 0.090 Uiso 1 1 calc R U
C84 C 0.9641(9) -0.0637(8) 0.6478(6) 0.084(4) Uani 1 1 d . .
H84 H 0.9230 -0.1051 0.6723 0.101 Uiso 1 1 calc R U
C85 C 1.0653(11) -0.1114(10) 0.6364(8) 0.116(5) Uani 1 1 d . U
H85A H 1.1099 -0.0733 0.6162 0.139 Uiso 1 1 calc R U
H85B H 1.0927 -0.1548 0.6839 0.139 Uiso 1 1 calc R U
C86 C 1.0614(13) -0.1498(11) 0.5871(9) 0.135(6) Uani 1 1 d . U
H86A H 1.0252 -0.1941 0.6107 0.162 Uiso 1 1 calc R U
H86B H 1.1284 -0.1746 0.5795 0.162 Uiso 1 1 calc R U
C87 C 1.0117(12) -0.0871(11) 0.5121(8) 0.128(6) Uani 1 1 d . U
H87A H 1.0079 -0.1153 0.4824 0.153 Uiso 1 1 calc R U
H87B H 1.0501 -0.0448 0.4861 0.153 Uiso 1 1 calc R U
C88 C 0.9065(10) -0.0463(10) 0.5252(7) 0.106(5) Uani 1 1 d . .
H88A H 0.8733 -0.0066 0.4784 0.128 Uiso 1 1 calc R U
H88B H 0.8680 -0.0886 0.5506 0.128 Uiso 1 1 calc R U
C89 C 0.9140(9) -0.0027(7) 0.5705(6) 0.077(3) Uani 1 1 d . .
H89 H 0.9551 0.0382 0.5442 0.092 Uiso 1 1 calc R U
C90 C 0.7439(8) 0.0646(7) 0.5482(6) 0.0625(15) Uani 1 1 d . U
H90 H 0.7461 0.0467 0.5119 0.075 Uiso 1 1 calc R U
C91 C 0.6536(7) 0.1160(7) 0.5536(6) 0.0625(15) Uani 1 1 d . U
C92 C 0.5741(7) 0.1333(7) 0.5037(6) 0.0674(16) Uani 1 1 d . U
H92 H 0.5799 0.1047 0.4753 0.081 Uiso 1 1 calc R U
C93 C 0.4903(8) 0.1915(7) 0.4982(6) 0.0690(16) Uani 1 1 d . U
C94 C 0.4786(8) 0.2305(7) 0.5447(6) 0.0665(16) Uani 1 1 d . U
H94 H 0.4194 0.2674 0.5431 0.080 Uiso 1 1 calc R U
C95 C 0.5533(7) 0.2148(6) 0.5918(5) 0.0619(15) Uani 1 1 d . U
H95 H 0.5455 0.2435 0.6202 0.074 Uiso 1 1 calc R U
C96 C 0.6413(7) 0.1568(7) 0.5988(6) 0.0603(15) Uani 1 1 d . U
C97 C 1.0752(11) 0.3587(8) 0.5078(8) 0.083(4) Uani 1 1 d . .
C98 C 1.1769(12) 0.3448(9) 0.5252(8) 0.101(5) Uani 1 1 d . .
H98 H 1.2240 0.3176 0.5040 0.121 Uiso 1 1 calc R U
C99 C 1.2085(14) 0.3701(12) 0.5725(11) 0.132(6) Uani 1 1 d . .
H99 H 1.2758 0.3597 0.5833 0.159 Uiso 1 1 calc R U
C100 C 1.1405(19) 0.4099(13) 0.6026(11) 0.146(7) Uani 1 1 d . U
H100 H 1.1620 0.4304 0.6317 0.175 Uiso 1 1 calc R U
C101 C 1.0473(14) 0.4208(11) 0.5926(10) 0.125(6) Uani 1 1 d . .
H101 H 1.0021 0.4447 0.6174 0.150 Uiso 1 1 calc R U
C102 C 1.0129(13) 0.3954(9) 0.5424(7) 0.095(4) Uani 1 1 d . .
C103 C 0.9045(11) 0.4203(9) 0.5289(7) 0.092(4) Uani 1 1 d . .
H103 H 0.8661 0.4536 0.5488 0.111 Uiso 1 1 calc R U
C104 C 0.7570(8) 0.4214(8) 0.4727(7) 0.080(4) Uani 1 1 d . .
H10C H 0.7441 0.4658 0.4229 0.097 Uiso 1 1 calc R U
H10D H 0.7237 0.4425 0.5064 0.097 Uiso 1 1 calc R U
C105 C 0.7179(9) 0.3472(9) 0.4808(7) 0.091(4) Uani 1 1 d . .
H10E H 0.7121 0.3103 0.5325 0.109 Uiso 1 1 calc R U
H10F H 0.6528 0.3660 0.4570 0.109 Uiso 1 1 calc R U
C106 C 0.7573(12) 0.2694(10) 0.4146(8) 0.102(3) Uani 1 1 d . U
H106 H 0.6890 0.2771 0.4098 0.122 Uiso 1 1 calc R U
C107 C 0.8185(12) 0.2195(10) 0.3844(7) 0.101(3) Uani 1 1 d . U
C108 C 0.7747(13) 0.1801(11) 0.3504(8) 0.115(3) Uani 1 1 d . U
H108 H 0.7059 0.1905 0.3471 0.138 Uiso 1 1 calc R U
C109 C 0.8291(13) 0.1283(10) 0.3229(8) 0.120(3) Uani 1 1 d . U
H109 H 0.7989 0.0989 0.3066 0.143 Uiso 1 1 calc R U
C110 C 0.9281(13) 0.1219(10) 0.3204(8) 0.117(3) Uani 1 1 d . U
H110 H 0.9644 0.0956 0.2937 0.141 Uiso 1 1 calc R U
C111 C 0.9783(13) 0.1516(10) 0.3543(8) 0.115(3) Uani 1 1 d . U
H111 H 1.0473 0.1372 0.3576 0.138 Uiso 1 1 calc R U
C112 C 0.9241(13) 0.2060(10) 0.3857(8) 0.104(3) Uani 1 1 d . U
C113 C 0.9038(7) 0.1574(7) 0.6123(6) 0.061(3) Uani 1 1 d . .
C114 C 0.8754(7) 0.4631(6) 0.2714(5) 0.051(2) Uani 1 1 d . .
C115 C 0.8774(7) 0.6950(6) 0.1642(5) 0.044(2) Uani 1 1 d . .
C116 C 0.8426(8) 0.7683(6) 0.1714(6) 0.064(3) Uani 1 1 d . .
H116 H 0.7796 0.7771 0.1897 0.076 Uiso 1 1 calc R U
C117 C 0.8961(8) 0.8265(6) 0.1532(6) 0.065(3) Uani 1 1 d . .
H117 H 0.8709 0.8736 0.1604 0.079 Uiso 1 1 calc R U
C118 C 0.9906(7) 0.8163(6) 0.1229(6) 0.059(3) Uani 1 1 d . .
C119 C 1.0246(7) 0.7480(6) 0.1123(5) 0.057(3) Uani 1 1 d . .
H119 H 1.0858 0.7424 0.0907 0.068 Uiso 1 1 calc R U
C120 C 0.9717(7) 0.6851(6) 0.1324(5) 0.051(2) Uani 1 1 d . .
C121 C 1.0182(7) 0.6118(7) 0.1229(5) 0.054(3) Uani 1 1 d . .
H121 H 1.0830 0.6083 0.1067 0.064 Uiso 1 1 calc R U
C122 C 1.0319(7) 0.4784(6) 0.1258(6) 0.057(3) Uani 1 1 d . .
H122 H 1.0512 0.4331 0.1752 0.068 Uiso 1 1 calc R U
C123 C 1.1262(8) 0.4889(8) 0.0816(7) 0.080(3) Uani 1 1 d . .
H12C H 1.1736 0.4998 0.1068 0.096 Uiso 1 1 calc R U
H12D H 1.1107 0.5364 0.0336 0.096 Uiso 1 1 calc R U
C124 C 1.1721(9) 0.4103(9) 0.0721(9) 0.109(5) Uani 1 1 d . .
H12E H 1.2302 0.4190 0.0420 0.131 Uiso 1 1 calc R U
H12F H 1.1929 0.3638 0.1199 0.131 Uiso 1 1 calc R U
C125 C 1.0988(12) 0.3905(10) 0.0366(9) 0.116(5) Uani 1 1 d . U
H12G H 1.1294 0.3418 0.0294 0.139 Uiso 1 1 calc R U
H12H H 1.0787 0.4368 -0.0114 0.139 Uiso 1 1 calc R U
C126 C 1.0024(9) 0.3728(8) 0.0862(7) 0.089(4) Uani 1 1 d . .
H12I H 0.9545 0.3604 0.0626 0.107 Uiso 1 1 calc R U
H12J H 1.0207 0.3263 0.1344 0.107 Uiso 1 1 calc R U
C127 C 0.9611(7) 0.4518(7) 0.0924(6) 0.057(3) Uani 1 1 d . .
H127 H 0.9451 0.4961 0.0421 0.069 Uiso 1 1 calc R U
C128 C 0.8131(8) 0.4022(7) 0.1463(6) 0.062(3) Uani 1 1 d . .
H128 H 0.8363 0.3599 0.1322 0.074 Uiso 1 1 calc R U
C129 C 0.7187(7) 0.4043(6) 0.1796(5) 0.055(2) Uani 1 1 d . .
C130 C 0.6724(9) 0.3390(7) 0.1928(6) 0.072(3) Uani 1 1 d . .
H130 H 0.7080 0.2949 0.1843 0.086 Uiso 1 1 calc R U
C131 C 0.5793(9) 0.3365(8) 0.2172(6) 0.077(3) Uani 1 1 d . .
C132 C 0.5305(9) 0.3974(9) 0.2356(8) 0.088(4) Uani 1 1 d . .
H132 H 0.4695 0.3939 0.2581 0.106 Uiso 1 1 calc R U
C133 C 0.5718(8) 0.4637(7) 0.2208(6) 0.073(3) Uani 1 1 d . .
H133 H 0.5344 0.5065 0.2303 0.087 Uiso 1 1 calc R U
C134 C 0.6664(7) 0.4718(6) 0.1923(5) 0.050(2) Uani 1 1 d . .
C135 C 0.8056(6) 0.6318(6) 0.0558(5) 0.044(2) Uani 1 1 d . .
C136 C 0.5752(11) 0.7770(8) -0.1525(6) 0.077(3) Uani 1 1 d . .
C137 C 0.5216(10) 0.7477(10) -0.1889(9) 0.104(5) Uani 1 1 d . .
H137 H 0.5560 0.7128 -0.2087 0.124 Uiso 1 1 calc R U
C138 C 0.4243(16) 0.7691(13) -0.1948(11) 0.147(6) Uani 1 1 d . U
H138 H 0.3900 0.7486 -0.2179 0.177 Uiso 1 1 calc R U
C139 C 0.3733(12) 0.8219(12) -0.1668(10) 0.132(4) Uani 1 1 d . U
H139 H 0.3043 0.8346 -0.1696 0.159 Uiso 1 1 calc R U
C140 C 0.4190(12) 0.8560(12) -0.1356(10) 0.135(4) Uani 1 1 d . U
H140 H 0.3835 0.8946 -0.1201 0.161 Uiso 1 1 calc R U
C141 C 0.5245(10) 0.8303(10) -0.1272(9) 0.101(4) Uani 1 1 d . U
C142 C 0.5676(9) 0.8616(7) -0.0860(6) 0.074(3) Uani 1 1 d . .
H142 H 0.5246 0.8928 -0.0661 0.089 Uiso 1 1 calc R U
C143 C 0.7054(8) 0.8814(6) -0.0295(5) 0.058(3) Uani 1 1 d . .
H14A H 0.6583 0.9274 -0.0263 0.070 Uiso 1 1 calc R U
H14B H 0.7223 0.8373 0.0200 0.070 Uiso 1 1 calc R U
C144 C 0.7940(9) 0.9087(7) -0.0660(6) 0.069(3) Uani 1 1 d . .
H14C H 0.8342 0.9155 -0.0331 0.083 Uiso 1 1 calc R U
H14D H 0.7762 0.9616 -0.1096 0.083 Uiso 1 1 calc R U
C145 C 0.9396(9) 0.8254(6) -0.0807(5) 0.059(3) Uani 1 1 d . .
H145 H 0.9704 0.8525 -0.0622 0.071 Uiso 1 1 calc R U
C146 C 1.0021(8) 0.7650(7) -0.1003(6) 0.065(3) Uani 1 1 d . .
C147 C 1.1031(10) 0.7479(10) -0.0895(7) 0.096(4) Uani 1 1 d . .
H147 H 1.1305 0.7777 -0.0721 0.115 Uiso 1 1 calc R U
C148 C 1.1662(9) 0.6846(10) -0.1050(7) 0.094(4) Uani 1 1 d . .
H148 H 1.2335 0.6686 -0.0926 0.113 Uiso 1 1 calc R U
C149 C 1.1259(12) 0.6482(11) -0.1380(8) 0.108(5) Uani 1 1 d . .
H149 H 1.1665 0.6093 -0.1511 0.130 Uiso 1 1 calc R U
C150 C 1.0290(10) 0.6681(8) -0.1517(7) 0.081(4) Uani 1 1 d . .
H150 H 1.0042 0.6405 -0.1729 0.097 Uiso 1 1 calc R U
C151 C 0.9637(10) 0.7249(8) -0.1374(6) 0.075(3) Uani 1 1 d . .
C152 C 0.5074(7) -0.1969(6) 1.0999(5) 0.046(2) Uani 1 1 d . .

loop_
_atom_site_aniso_label
_atom_site_aniso_U_11
_atom_site_aniso_U_22
_atom_site_aniso_U_33
_atom_site_aniso_U_23
_atom_site_aniso_U_13
_atom_site_aniso_U_12
Ru1 0.0556(5) 0.0392(4) 0.0323(4) -0.0088(3) 0.0026(3) -0.0015(3)
Ru2 0.0473(3) 0.0322(3) 0.0385(2) -0.0120(2) 0.0075(2) -0.0059(2)
Ru3 0.0497(4) 0.0394(5) 0.0463(4) -0.0051(3) 0.0085(4) -0.0009(3)
Ru4 0.0473(3) 0.0322(3) 0.0385(2) -0.0120(2) 0.0075(2) -0.0059(2)
Mn1 0.0447(8) 0.0493(9) 0.0435(8) -0.0089(7) 0.0023(7) -0.0040(7)
Mn2 0.0606(9) 0.0459(9) 0.0413(8) -0.0139(7) 0.0078(7) -0.0051(7)
Mn3 0.0540(9) 0.0520(10) 0.0518(9) -0.0081(8) 0.0063(7) -0.0085(7)
Mn4 0.0634(9) 0.0395(8) 0.0405(8) -0.0164(7) 0.0087(7) -0.0123(7)
Br1 0.0842(9) 0.1439(12) 0.2000(14) -0.1270(11) 0.0270(9) -0.0504(8)
Br2 0.1074(11) 0.1086(12) 0.1650(14) -0.0982(11) 0.0265(10) -0.0511(9)
Br3 0.1282(13) 0.1311(15) 0.1110(11) -0.0313(11) -0.0614(11) -0.0122(11)
Br4 0.1286(13) 0.1920(18) 0.0739(9) -0.0359(10) -0.0377(9) 0.0223(12)
Br5 0.0671(8) 0.1597(16) 0.0972(10) -0.0240(10) -0.0154(8) -0.0151(9)
Br6 0.1000(11) 0.216(2) 0.1464(14) -0.1103(15) -0.0377(11) 0.0017(12)
Br7 0.1237(11) 0.1115(11) 0.1630(13) -0.0897(10) 0.0588(9) -0.0710(9)
Br8 0.0696(8) 0.0514(7) 0.1609(13) -0.0315(8) 0.0066(8) -0.0200(6)
N1 0.060(5) 0.044(5) 0.037(4) -0.007(4) 0.002(4) 0.013(4)
N2 0.061(5) 0.057(6) 0.037(4) -0.012(4) 0.002(4) -0.007(4)
N3 0.063(5) 0.047(5) 0.055(5) 0.000(4) 0.005(4) -0.007(4)
N4 0.058(5) 0.039(5) 0.049(5) -0.009(4) 0.008(4) -0.010(4)
N5 0.048(5) 0.040(5) 0.045(5) -0.002(4) -0.007(4) 0.002(4)
N6 0.055(5) 0.061(6) 0.047(5) -0.010(4) 0.005(4) -0.011(4)
N7 0.052(5) 0.039(5) 0.047(4) -0.013(4) 0.014(4) -0.002(4)
N8 0.054(5) 0.038(4) 0.030(4) -0.013(3) 0.002(3) 0.000(4)
N9 0.095(7) 0.043(5) 0.040(5) -0.014(4) -0.003(4) -0.014(4)
N10 0.069(6) 0.073(7) 0.055(5) -0.027(5) 0.008(5) -0.024(5)
N11 0.083(7) 0.055(6) 0.054(5) -0.017(5) 0.008(5) -0.001(5)
N12 0.102(7) 0.061(6) 0.038(5) -0.013(4) 0.015(5) -0.023(5)
N13 0.055(5) 0.058(6) 0.055(5) -0.016(4) 0.009(4) 0.007(4)
N14 0.060(5) 0.041(5) 0.058(5) -0.006(4) 0.015(5) 0.008(4)
N15 0.055(5) 0.060(6) 0.052(5) 0.011(4) 0.005(4) -0.018(4)
N16 0.074(6) 0.060(6) 0.065(6) -0.015(5) 0.003(5) -0.004(5)
N17 0.081(7) 0.048(6) 0.064(6) -0.012(5) 0.012(5) -0.009(5)
N18 0.067(6) 0.063(6) 0.048(5) -0.008(5) 0.007(4) -0.012(4)
N19 0.047(5) 0.037(5) 0.065(5) -0.022(4) 0.016(4) -0.012(4)
N20 0.045(4) 0.034(4) 0.056(5) -0.023(4) 0.011(4) -0.004(3)
N21 0.073(6) 0.050(5) 0.058(5) -0.026(5) 0.003(5) -0.005(4)
N22 0.082(7) 0.037(5) 0.051(5) -0.015(4) 0.014(5) -0.012(4)
N23 0.058(5) 0.053(5) 0.043(4) -0.021(4) 0.012(4) -0.014(4)
N24 0.089(7) 0.067(7) 0.053(5) -0.028(5) 0.015(5) -0.021(5)
O1 0.0688(17) 0.0560(17) 0.0438(15) -0.0160(15) -0.0033(15) 0.0003(15)
O2 0.057(4) 0.057(4) 0.051(4) -0.018(3) 0.006(3) 0.004(3)
O3 0.047(4) 0.077(5) 0.064(5) -0.026(4) 0.003(4) -0.013(3)
O4 0.057(4) 0.077(6) 0.069(5) -0.037(4) 0.006(4) -0.008(4)
O5 0.042(3) 0.034(3) 0.059(4) -0.022(3) 0.017(3) -0.014(3)
O6 0.054(4) 0.043(4) 0.055(4) -0.030(3) 0.011(3) -0.016(3)
O7 0.111(4) 0.096(4) 0.097(4) -0.045(4) 0.027(4) -0.006(4)
O8 0.100(4) 0.107(5) 0.082(4) -0.044(4) -0.001(4) -0.029(4)
O9 0.056(2) 0.057(2) 0.061(2) -0.0241(19) 0.003(2) -0.0063(19)
O10 0.046(4) 0.041(4) 0.054(4) -0.006(3) 0.003(3) 0.002(3)
O11 0.111(5) 0.092(5) 0.085(4) -0.034(4) 0.009(4) -0.009(4)
O12 0.074(5) 0.090(7) 0.080(6) -0.028(5) 0.009(5) -0.025(5)
O13 0.054(4) 0.029(3) 0.071(4) -0.019(3) 0.014(3) -0.010(3)
O14 0.070(4) 0.040(4) 0.048(3) -0.018(3) 0.026(3) -0.017(3)
O15 0.076(5) 0.056(5) 0.070(5) -0.034(4) 0.000(4) -0.017(4)
O16 0.069(5) 0.088(6) 0.061(4) -0.048(4) 0.016(4) -0.016(4)
C1 0.042(5) 0.048(6) 0.047(6) -0.010(5) -0.008(5) -0.003(4)
C2 0.064(7) 0.070(8) 0.060(6) -0.024(6) 0.007(6) -0.004(6)
C3 0.060(7) 0.061(8) 0.075(8) 0.013(6) -0.009(7) -0.014(6)
C4 0.072(8) 0.061(8) 0.072(8) -0.008(7) -0.008(7) -0.016(6)
C5 0.096(9) 0.051(7) 0.052(6) -0.002(5) -0.012(6) -0.023(6)
C6 0.063(7) 0.058(7) 0.058(7) -0.008(6) -0.011(6) -0.016(6)
C7 0.093(8) 0.060(7) 0.048(6) -0.026(5) 0.007(6) -0.013(6)
C8 0.092(8) 0.037(6) 0.070(7) -0.024(5) 0.025(6) -0.004(5)
C9 0.110(10) 0.105(11) 0.071(8) -0.050(8) 0.024(7) -0.013(8)
C10 0.140(10) 0.104(9) 0.111(8) -0.065(7) 0.031(8) 0.005(7)
C11 0.096(10) 0.085(10) 0.105(10) -0.056(8) -0.001(8) 0.038(8)
C12 0.105(10) 0.079(9) 0.060(7) -0.026(6) -0.008(7) 0.039(7)
C13 0.066(7) 0.080(8) 0.050(6) -0.038(6) 0.002(5) 0.009(6)
C14 0.0705(17) 0.0610(17) 0.0446(16) -0.0147(16) -0.0040(16) 0.0012(16)
C15 0.0707(17) 0.0608(17) 0.0454(16) -0.0141(16) -0.0044(16) 0.0010(16)
C16 0.0722(17) 0.0619(17) 0.0455(16) -0.0144(16) -0.0046(16) 0.0026(16)
C17 0.0718(17) 0.0634(17) 0.0455(16) -0.0139(16) -0.0045(16) 0.0020(16)
C18 0.0727(17) 0.0636(17) 0.0459(16) -0.0148(16) -0.0049(16) 0.0014(16)
C19 0.0717(17) 0.0618(17) 0.0459(16) -0.0145(16) -0.0037(16) 0.0013(16)
C20 0.0698(17) 0.0612(17) 0.0441(16) -0.0154(16) -0.0045(16) 0.0000(16)
C21 0.059(6) 0.053(7) 0.047(6) -0.029(5) 0.002(5) 0.010(5)
C22 0.050(6) 0.055(6) 0.040(5) -0.018(5) 0.007(4) -0.007(5)
C23 0.081(9) 0.045(7) 0.075(8) -0.022(6) 0.006(7) -0.011(6)
C24 0.088(9) 0.068(8) 0.104(9) -0.053(8) 0.012(7) -0.022(7)
C25 0.117(13) 0.118(14) 0.148(15) -0.092(12) -0.003(11) 0.001(10)
C26 0.190(19) 0.070(10) 0.107(11) -0.045(9) -0.015(12) -0.022(11)
C27 0.092(9) 0.070(9) 0.101(10) -0.025(8) -0.013(8) -0.028(7)
C28 0.088(9) 0.061(8) 0.080(8) -0.027(7) 0.010(7) -0.036(7)
C29 0.061(7) 0.055(7) 0.072(8) -0.021(6) 0.001(6) -0.011(5)
C30 0.049(6) 0.048(6) 0.077(7) -0.027(6) 0.009(5) -0.012(5)
C31 0.061(7) 0.065(8) 0.062(7) -0.021(6) 0.009(5) -0.006(6)
C32 0.085(9) 0.066(8) 0.057(7) -0.026(6) 0.017(7) -0.016(6)
C33 0.070(8) 0.073(8) 0.054(7) -0.003(6) -0.017(6) -0.029(6)
C34 0.097(10) 0.121(12) 0.053(7) -0.037(7) 0.014(7) -0.042(9)
C35 0.102(9) 0.128(10) 0.095(8) -0.032(7) -0.008(7) -0.039(7)
C36 0.070(9) 0.135(14) 0.099(10) -0.041(10) -0.010(8) -0.029(8)
C37 0.055(7) 0.110(11) 0.065(7) -0.017(7) 0.008(6) -0.018(7)
C38 0.056(7) 0.078(8) 0.033(6) 0.007(5) 0.001(5) -0.009(6)
C39 0.049(5) 0.043(6) 0.039(5) -0.017(5) 0.010(4) -0.009(4)
C40 0.067(7) 0.028(5) 0.060(6) -0.015(5) 0.010(5) -0.005(5)
C41 0.065(7) 0.051(7) 0.075(7) -0.034(6) 0.016(6) -0.020(5)
C42 0.062(6) 0.042(6) 0.070(6) -0.021(5) 0.014(5) -0.026(5)
C43 0.064(7) 0.042(6) 0.091(8) -0.037(6) 0.018(6) -0.016(5)
C44 0.093(8) 0.044(6) 0.085(8) -0.047(6) 0.010(6) -0.028(6)
C45 0.056(6) 0.052(6) 0.050(6) -0.025(5) 0.000(5) -0.012(5)
C46 0.064(7) 0.056(7) 0.056(6) -0.031(5) 0.017(5) -0.013(5)
C47 0.064(7) 0.041(6) 0.059(6) -0.020(5) 0.004(5) 0.001(5)
C48 0.086(8) 0.056(7) 0.093(8) -0.044(7) 0.032(7) -0.012(6)
C49 0.088(9) 0.082(10) 0.109(10) -0.063(8) 0.023(8) 0.003(7)
C50 0.103(8) 0.090(8) 0.131(9) -0.058(7) 0.045(7) -0.021(6)
C51 0.071(8) 0.076(9) 0.088(8) -0.036(7) 0.031(6) -0.004(6)
C52 0.064(6) 0.039(6) 0.055(6) -0.026(5) 0.007(5) -0.001(4)
C53 0.033(5) 0.046(6) 0.049(5) -0.018(5) 0.004(4) -0.002(4)
C54 0.037(5) 0.039(5) 0.051(5) -0.018(4) 0.006(4) -0.004(4)
C55 0.039(5) 0.081(8) 0.084(7) -0.048(7) 0.013(5) -0.013(5)
C56 0.058(7) 0.091(9) 0.087(8) -0.057(7) 0.023(6) -0.031(6)
C57 0.068(7) 0.065(7) 0.073(7) -0.040(6) 0.009(6) -0.016(6)
C58 0.045(5) 0.054(6) 0.062(6) -0.033(5) 0.015(5) -0.013(5)
C59 0.044(5) 0.036(5) 0.053(6) -0.015(5) 0.002(5) -0.017(4)
C60 0.108(5) 0.103(5) 0.106(5) -0.038(4) 0.034(5) -0.006(4)
C61 0.115(5) 0.112(5) 0.118(5) -0.033(5) 0.034(5) -0.006(5)
C62 0.117(5) 0.117(5) 0.120(5) -0.037(5) 0.030(5) -0.005(5)
C63 0.114(5) 0.121(5) 0.119(5) -0.037(4) 0.027(5) -0.006(5)
C64 0.117(5) 0.116(5) 0.117(5) -0.034(4) 0.024(5) -0.010(4)
C65 0.101(5) 0.105(5) 0.110(5) -0.032(4) 0.026(5) -0.010(4)
C66 0.102(5) 0.103(5) 0.105(5) -0.032(4) 0.016(4) -0.024(4)
C67 0.103(6) 0.110(6) 0.110(6) -0.041(5) 0.011(5) -0.026(5)
C68 0.109(6) 0.112(6) 0.102(6) -0.048(5) 0.023(5) -0.019(5)
C69 0.097(5) 0.115(5) 0.093(5) -0.033(4) 0.017(4) -0.028(4)
C70 0.095(5) 0.125(5) 0.099(5) -0.027(4) 0.007(4) -0.030(5)
C71 0.102(5) 0.131(6) 0.108(5) -0.024(5) -0.002(5) -0.031(5)
C72 0.109(5) 0.140(6) 0.116(6) -0.022(5) 0.000(5) -0.030(5)
C73 0.111(5) 0.139(6) 0.111(5) -0.027(5) -0.002(5) -0.032(5)
C74 0.107(5) 0.134(6) 0.109(5) -0.023(5) -0.003(5) -0.035(5)
C75 0.101(5) 0.126(6) 0.099(5) -0.029(5) -0.009(5) -0.046(5)
C76 0.061(6) 0.048(6) 0.045(6) 0.004(5) 0.010(5) -0.010(5)
C77 0.048(6) 0.044(6) 0.050(6) 0.009(5) -0.006(5) -0.001(5)
C78 0.065(7) 0.062(7) 0.037(5) -0.004(5) -0.006(5) -0.005(5)
C79 0.070(8) 0.068(8) 0.072(7) -0.009(6) -0.009(6) -0.003(6)
C80 0.061(8) 0.077(9) 0.078(8) -0.006(7) 0.003(7) -0.007(6)
C81 0.058(8) 0.073(9) 0.095(9) -0.019(7) 0.015(7) 0.001(6)
C82 0.053(7) 0.051(7) 0.049(6) 0.010(5) 0.000(5) -0.009(5)
C83 0.062(7) 0.056(7) 0.065(7) -0.001(6) 0.004(6) 0.008(5)
C84 0.083(8) 0.061(8) 0.066(7) -0.013(6) 0.003(6) 0.031(6)
C85 0.115(9) 0.098(9) 0.116(9) -0.059(7) 0.009(7) 0.032(7)
C86 0.140(10) 0.117(10) 0.126(9) -0.059(8) 0.008(8) 0.021(8)
C87 0.138(10) 0.132(10) 0.106(8) -0.070(8) 0.014(7) 0.017(7)
C88 0.099(10) 0.120(12) 0.071(8) -0.045(8) 0.004(7) 0.038(8)
C89 0.079(8) 0.063(8) 0.067(7) -0.022(6) 0.023(6) 0.004(6)
C90 0.060(2) 0.061(2) 0.061(2) -0.026(2) 0.001(2) -0.006(2)
C91 0.060(2) 0.062(2) 0.062(2) -0.029(2) -0.001(2) -0.005(2)
C92 0.063(2) 0.068(3) 0.067(2) -0.030(2) -0.002(2) -0.005(2)
C93 0.063(2) 0.070(3) 0.068(2) -0.029(2) -0.003(2) -0.005(2)
C94 0.061(2) 0.067(3) 0.067(3) -0.030(2) -0.001(2) -0.004(2)
C95 0.060(2) 0.062(2) 0.062(2) -0.029(2) -0.002(2) -0.006(2)
C96 0.058(2) 0.059(2) 0.058(2) -0.025(2) 0.002(2) -0.006(2)
C97 0.084(10) 0.058(8) 0.078(9) -0.006(7) 0.011(8) -0.018(7)
C98 0.114(13) 0.094(11) 0.076(9) -0.011(8) -0.002(8) -0.046(9)
C99 0.117(13) 0.151(18) 0.133(14) -0.052(13) -0.002(12) -0.059(13)
C100 0.158(11) 0.139(11) 0.139(10) -0.063(9) 0.002(9) -0.029(9)
C101 0.114(13) 0.113(14) 0.132(14) -0.032(11) 0.002(11) -0.041(11)
C102 0.115(13) 0.090(11) 0.066(9) -0.019(8) -0.010(9) -0.026(9)
C103 0.097(11) 0.075(9) 0.080(9) -0.019(8) 0.036(8) -0.017(8)
C104 0.063(7) 0.065(8) 0.089(9) -0.023(7) 0.016(6) 0.000(6)
C105 0.074(8) 0.093(11) 0.090(9) -0.029(8) 0.029(7) -0.023(7)
C106 0.117(6) 0.096(6) 0.083(5) -0.033(5) -0.006(5) -0.019(5)
C107 0.118(6) 0.102(6) 0.082(5) -0.037(4) -0.004(5) -0.026(5)
C108 0.125(6) 0.109(6) 0.094(5) -0.032(4) -0.004(5) -0.019(5)
C109 0.130(6) 0.112(6) 0.098(5) -0.033(5) -0.002(5) -0.019(5)
C110 0.128(6) 0.109(6) 0.098(5) -0.036(5) -0.007(5) -0.014(5)
C111 0.130(6) 0.109(6) 0.091(5) -0.036(5) -0.007(5) -0.014(5)
C112 0.120(6) 0.102(6) 0.079(5) -0.036(4) -0.003(5) -0.012(5)
C113 0.043(6) 0.057(7) 0.059(6) -0.008(6) -0.011(5) -0.003(5)
C114 0.050(6) 0.044(6) 0.040(6) -0.006(5) 0.017(5) -0.010(4)
C115 0.052(5) 0.033(5) 0.041(5) -0.013(4) 0.011(4) -0.009(4)
C116 0.064(7) 0.047(7) 0.070(7) -0.020(5) 0.014(5) -0.011(5)
C117 0.071(7) 0.029(5) 0.084(7) -0.017(5) 0.009(6) -0.007(5)
C118 0.051(6) 0.046(6) 0.076(7) -0.025(5) -0.002(5) -0.006(5)
C119 0.042(5) 0.048(6) 0.063(6) -0.011(5) 0.009(5) -0.012(5)
C120 0.045(5) 0.056(6) 0.046(5) -0.023(5) 0.001(4) -0.001(5)
C121 0.040(5) 0.063(7) 0.043(5) -0.015(5) 0.010(4) -0.005(5)
C122 0.049(6) 0.044(6) 0.064(6) -0.020(5) 0.007(5) 0.005(4)
C123 0.058(7) 0.071(8) 0.106(9) -0.045(7) 0.022(6) 0.000(6)
C124 0.068(8) 0.102(12) 0.157(14) -0.068(11) 0.049(9) -0.013(7)
C125 0.126(9) 0.101(9) 0.126(9) -0.062(7) 0.029(8) -0.020(7)
C126 0.094(9) 0.078(9) 0.102(9) -0.051(8) 0.038(8) -0.018(7)
C127 0.060(6) 0.051(6) 0.061(6) -0.028(5) 0.021(5) -0.013(5)
C128 0.070(7) 0.052(7) 0.073(7) -0.039(6) 0.014(6) -0.009(5)
C129 0.061(6) 0.039(6) 0.059(6) -0.017(5) 0.003(5) -0.012(5)
C130 0.091(9) 0.063(8) 0.062(7) -0.030(6) 0.014(6) -0.020(6)
C131 0.088(8) 0.074(8) 0.085(8) -0.045(7) 0.040(7) -0.036(7)
C132 0.068(8) 0.094(10) 0.135(11) -0.076(9) 0.035(8) -0.037(7)
C133 0.082(8) 0.044(7) 0.094(8) -0.034(6) 0.027(7) -0.018(6)
C134 0.051(6) 0.054(7) 0.045(5) -0.022(5) -0.002(4) -0.012(5)
C135 0.047(5) 0.037(5) 0.044(5) -0.015(5) 0.000(4) -0.007(4)
C136 0.102(10) 0.068(8) 0.062(7) -0.022(6) 0.023(7) -0.040(7)
C137 0.079(9) 0.116(12) 0.153(13) -0.086(11) -0.022(9) -0.026(8)
C138 0.150(11) 0.148(11) 0.189(11) -0.102(9) -0.012(9) -0.054(9)
C139 0.098(7) 0.152(8) 0.154(8) -0.066(7) -0.020(6) -0.038(6)
C140 0.098(7) 0.150(9) 0.160(9) -0.067(8) -0.016(8) -0.033(7)
C141 0.074(7) 0.127(9) 0.125(8) -0.067(7) -0.013(7) -0.039(6)
C142 0.068(8) 0.064(8) 0.062(7) -0.011(6) 0.025(6) -0.006(6)
C143 0.085(8) 0.047(6) 0.052(6) -0.031(5) 0.022(6) -0.017(5)
C144 0.107(9) 0.059(7) 0.058(6) -0.044(6) -0.007(6) -0.009(6)
C145 0.082(8) 0.053(7) 0.031(5) -0.012(5) 0.013(5) -0.011(6)
C146 0.050(7) 0.065(7) 0.066(7) -0.019(6) 0.007(5) -0.012(5)
C147 0.096(11) 0.113(12) 0.100(10) -0.057(9) 0.019(8) -0.049(9)
C148 0.064(8) 0.123(13) 0.089(9) -0.052(9) 0.024(7) -0.005(8)
C149 0.107(13) 0.135(14) 0.093(10) -0.074(10) 0.009(9) 0.001(10)
C150 0.075(9) 0.096(10) 0.083(8) -0.061(8) 0.006(7) 0.005(7)
C151 0.080(9) 0.086(10) 0.063(7) -0.038(7) 0.019(7) -0.021(7)
C152 0.060(6) 0.031(5) 0.039(5) -0.010(4) -0.004(4) -0.005(4)

loop_
_atom_type_symbol
_atom_type_description
_atom_type_scat_dispersion_real
_atom_type_scat_dispersion_imag
_atom_type_scat_source
C C 0.0033 0.0016 'International Tables Vol C Tables 4.2.6.8 and 6.1.1.4'
H H 0.0000 0.0000 'International Tables Vol C Tables 4.2.6.8 and 6.1.1.4'
N N 0.0061 0.0033 'International Tables Vol C Tables 4.2.6.8 and 6.1.1.4'
O O 0.0106 0.0060 'International Tables Vol C Tables 4.2.6.8 and 6.1.1.4'
Mn Mn 0.3368 0.7283 'International Tables Vol C Tables 4.2.6.8 and 6.1.1.4'
Br Br -0.2901 2.4595 'International Tables Vol C Tables 4.2.6.8 and 6.1.1.4'
Ru Ru -1.2594 0.8363 'International Tables Vol C Tables 4.2.6.8 and 6.1.1.4'

loop_
_geom_angle_atom_site_label_1
_geom_angle_atom_site_label_2
_geom_angle_atom_site_label_3
_geom_angle
_geom_angle_site_symmetry_1
N1 Ru1 O2 173.6(3) .
N1 Ru1 N2 83.1(3) .
O2 Ru1 N2 91.4(3) .
N1 Ru1 O1 90.6(3) .
O2 Ru1 O1 95.0(3) .
N2 Ru1 O1 173.3(3) .
N1 Ru1 C21 88.2(3) .
O2 Ru1 C21 88.6(3) .
N2 Ru1 C21 92.8(3) .
O1 Ru1 C21 89.2(3) .
N1 Ru1 C22 92.8(3) .
O2 Ru1 C22 90.3(3) .
N2 Ru1 C22 86.7(3) .
O1 Ru1 C22 91.5(3) .
C21 Ru1 C22 178.8(4) .
N7 Ru2 O6 91.7(3) .
N7 Ru2 N8 83.6(3) .
O6 Ru2 N8 172.4(3) .
N7 Ru2 O5 171.4(3) .
O6 Ru2 O5 94.6(2) .
N8 Ru2 O5 90.8(3) .
N7 Ru2 C39 92.8(3) .
O6 Ru2 C39 87.0(3) .
N8 Ru2 C39 87.3(3) .
O5 Ru2 C39 93.4(3) .
N7 Ru2 C59 87.0(3) .
O6 Ru2 C59 94.1(3) .
N8 Ru2 C59 91.5(3) .
O5 Ru2 C59 86.7(3) .
C39 Ru2 C59 178.8(3) .
N14 Ru3 O9 174.1(3) .
N14 Ru3 N13 83.8(4) .
O9 Ru3 N13 91.8(3) .
N14 Ru3 O10 90.4(3) .
O9 Ru3 O10 94.3(3) .
N13 Ru3 O10 172.6(3) .
N14 Ru3 C76 90.8(4) .
O9 Ru3 C76 92.9(3) .
N13 Ru3 C76 87.9(4) .
O10 Ru3 C76 87.6(3) .
N14 Ru3 C113 90.3(4) .
O9 Ru3 C113 85.8(3) .
N13 Ru3 C113 90.6(4) .
O10 Ru3 C113 94.1(3) .
C76 Ru3 C113 178.0(4) .
N20 Ru4 N19 84.0(3) .
N20 Ru4 O14 91.7(3) .
N19 Ru4 O14 175.5(3) .
N20 Ru4 O13 173.6(3) .
N19 Ru4 O13 90.6(3) .
O14 Ru4 O13 93.8(3) .
N20 Ru4 C135 85.5(3) .
N19 Ru4 C135 92.2(3) .
O14 Ru4 C135 88.8(3) .
O13 Ru4 C135 91.3(3) .
N20 Ru4 C114 93.8(3) .
N19 Ru4 C114 90.4(4) .
O14 Ru4 C114 88.5(3) .
O13 Ru4 C114 89.7(3) .
C135 Ru4 C114 177.2(4) .
O3 Mn1 O4 94.1(3) .
O3 Mn1 N5 91.5(3) .
O4 Mn1 N5 173.5(3) .
O3 Mn1 N4 174.6(3) .
O4 Mn1 N4 91.0(3) .
N5 Mn1 N4 83.5(4) .
O3 Mn1 N3 92.0(3) .
O4 Mn1 N3 95.1(3) .
N5 Mn1 N3 87.9(3) .
N4 Mn1 N3 85.7(3) .
O3 Mn1 N6 95.3(3) .
O4 Mn1 N6 89.1(3) .
N5 Mn1 N6 87.2(3) .
N4 Mn1 N6 86.7(3) .
N3 Mn1 N6 171.3(3) .
O8 Mn2 O7 93.7(4) .
O8 Mn2 N10 92.9(4) .
O7 Mn2 N10 173.3(4) .
O8 Mn2 N11 175.2(4) .
O7 Mn2 N11 91.0(4) .
N10 Mn2 N11 82.4(4) .
O8 Mn2 N12 91.9(4) .
O7 Mn2 N12 91.3(4) .
N10 Mn2 N12 89.4(3) .
N11 Mn2 N12 87.2(4) .
O8 Mn2 N9 92.2(3) .
O7 Mn2 N9 90.0(4) .
N10 Mn2 N9 88.8(3) .
N11 Mn2 N9 88.7(3) .
N12 Mn2 N9 175.7(3) .
O12 Mn3 O11 93.0(4) .
O12 Mn3 N17 91.6(4) .
O11 Mn3 N17 175.3(5) .
O12 Mn3 N16 175.6(4) .
O11 Mn3 N16 91.1(4) .
N17 Mn3 N16 84.3(5) .
O12 Mn3 N15 91.6(3) .
O11 Mn3 N15 92.5(4) .
N17 Mn3 N15 88.1(4) .
N16 Mn3 N15 86.7(3) .
O12 Mn3 N18 94.5(3) .
O11 Mn3 N18 88.3(3) .
N17 Mn3 N18 90.6(4) .
N16 Mn3 N18 87.2(3) .
N15 Mn3 N18 173.8(3) .
O15 Mn4 O16 94.0(3) .
O15 Mn4 N22 92.8(4) .
O16 Mn4 N22 173.1(4) .
O15 Mn4 N23 173.8(3) .
O16 Mn4 N23 92.1(3) .
N22 Mn4 N23 81.1(4) .
O15 Mn4 N21 93.6(3) .
O16 Mn4 N21 93.0(3) .
N22 Mn4 N21 87.5(3) .
N23 Mn4 N21 87.2(3) .
O15 Mn4 N24 88.7(3) .
O16 Mn4 N24 91.3(3) .
N22 Mn4 N24 88.0(3) .
N23 Mn4 N24 90.1(3) .
N21 Mn4 N24 175.0(3) .
C14 N1 C13 122.3(8) .
C14 N1 Ru1 125.8(7) .
C13 N1 Ru1 111.7(6) .
C7 N2 C8 124.9(9) .
C7 N2 Ru1 125.0(7) .
C8 N2 Ru1 110.2(7) .
C22 N3 Mn1 164.7(8) .
C29 N4 C30 123.2(9) .
C29 N4 Mn1 126.3(8) .
C30 N4 Mn1 110.3(6) .
C32 N5 C31 122.3(10) .
C32 N5 Mn1 125.5(7) .
C31 N5 Mn1 112.2(7) .
C39 N6 Mn1 151.4(8) .
C46 N7 C47 121.4(8) .
C46 N7 Ru2 125.6(7) .
C47 N7 Ru2 112.9(6) .
C53 N8 C52 123.7(8) .
C53 N8 Ru2 125.2(6) .
C52 N8 Ru2 111.0(6) .
C59 N9 Mn2 146.8(8) .
C69 N10 C68 120.5(11) .
C69 N10 Mn2 125.3(10) .
C68 N10 Mn2 112.6(8) .
C66 N11 C67 119.0(12) .
C66 N11 Mn2 125.5(10) .
C67 N11 Mn2 115.1(8) .
C21 N12 Mn2 163.2(9) 1_546
C90 N13 C89 122.1(10) .
C90 N13 Ru3 125.0(7) .
C89 N13 Ru3 112.8(7) .
C83 N14 C84 123.9(9) .
C83 N14 Ru3 126.3(8) .
C84 N14 Ru3 109.8(7) .
C113 N15 Mn3 146.8(8) .
C106 N16 C105 120.6(13) .
C106 N16 Mn3 128.4(11) .
C105 N16 Mn3 110.7(8) .
C103 N17 C104 122.1(11) .
C103 N17 Mn3 125.9(9) .
C104 N17 Mn3 112.0(9) .
C114 N18 Mn3 167.8(9) .
C128 N19 C127 122.2(8) .
C128 N19 Ru4 126.1(7) .
C127 N19 Ru4 111.6(6) .
C121 N20 C122 121.9(8) .
C121 N20 Ru4 126.6(6) .
C122 N20 Ru4 111.3(6) .
C135 N21 Mn4 174.4(8) .
C142 N22 C143 124.6(9) .
C142 N22 Mn4 123.3(8) .
C143 N22 Mn4 112.1(7) .
C145 N23 C144 119.7(9) .
C145 N23 Mn4 126.1(8) .
C144 N23 Mn4 114.2(7) .
C76 N24 Mn4 139.5(8) 1_564
C20 O1 Ru1 122.3(7) .
C1 O2 Ru1 124.4(6) .
C38 O3 Mn1 127.9(6) .
C23 O4 Mn1 130.4(7) .
C152 O5 Ru2 124.7(6) .
C40 O6 Ru2 124.8(6) .
C60 O7 Mn2 123.5(10) .
C75 O8 Mn2 126.4(8) .
C96 O9 Ru3 123.5(6) .
C77 O10 Ru3 125.0(6) .
C112 O11 Mn3 127.0(10) .
C97 O12 Mn3 127.0(8) .
C134 O13 Ru4 125.0(6) .
C115 O14 Ru4 123.6(5) .
C136 O15 Mn4 126.6(7) .
C151 O16 Mn4 126.1(7) .
O2 C1 C2 117.2(10) .
O2 C1 C6 125.0(8) .
C2 C1 C6 117.6(9) .
C1 C2 C3 119.6(11) .
C4 C3 C2 123.5(12) .
C3 C4 C5 118.3(12) .
C3 C4 Br3 122.2(10) .
C5 C4 Br3 119.5(11) .
C4 C5 C6 121.8(12) .
C7 C6 C5 115.8(11) .
C7 C6 C1 125.0(9) .
C5 C6 C1 119.1(10) .
N2 C7 C6 126.1(10) .
N2 C8 C13 109.8(9) .
N2 C8 C9 114.7(10) .
C13 C8 C9 113.3(10) .
C10 C9 C8 109.4(11) .
C11 C10 C9 113.0(13) .
C10 C11 C12 114.3(12) .
C13 C12 C11 109.0(9) .
C12 C13 N1 116.0(9) .
C12 C13 C8 112.1(11) .
N1 C13 C8 105.6(8) .
N1 C14 C15 125.0(10) .
C16 C15 C20 118.4(10) .
C16 C15 C14 117.6(10) .
C20 C15 C14 123.7(9) .
C17 C16 C15 124.1(10) .
C16 C17 C18 117.1(10) .
C16 C17 Br4 120.1(8) .
C18 C17 Br4 122.8(8) .
C19 C18 C17 120.3(10) .
C18 C19 C20 125.3(10) .
O1 C20 C19 120.9(9) .
O1 C20 C15 124.5(9) .
C19 C20 C15 114.5(9) .
N12 C21 Ru1 175.6(9) 1_564
N3 C22 Ru1 173.3(9) .
O4 C23 C24 119.7(11) .
O4 C23 C28 123.6(11) .
C24 C23 C28 116.4(12) .
C25 C24 C23 122.0(13) .
C24 C25 C26 123.6(15) .
C25 C26 C27 115.1(14) .
C28 C27 C26 123.9(14) .
C27 C28 C29 121.1(12) .
C27 C28 C23 118.2(12) .
C29 C28 C23 120.7(11) .
N4 C29 C28 127.9(11) .
N4 C30 C31 107.9(8) .
N5 C31 C30 108.8(9) .
N5 C32 C33 125.9(11) .
C32 C33 C38 121.5(10) .
C32 C33 C34 118.6(13) .
C38 C33 C34 119.9(11) .
C35 C34 C33 123.1(14) .
C34 C35 C36 116.2(15) .
C37 C36 C35 123.5(14) .
C36 C37 C38 123.2(13) .
O3 C38 C37 122.2(12) .
O3 C38 C33 123.9(9) .
C37 C38 C33 113.9(12) .
N6 C39 Ru2 173.6(9) .
O6 C40 C41 119.5(9) .
O6 C40 C45 125.7(9) .
C41 C40 C45 114.9(9) .
C42 C41 C40 124.3(10) .
C41 C42 C43 120.2(9) .
C44 C43 C42 118.1(9) .
C44 C43 Br2 123.1(8) .
C42 C43 Br2 118.3(7) .
C43 C44 C45 121.9(9) .
C44 C45 C40 120.3(9) .
C44 C45 C46 116.7(9) .
C40 C45 C46 122.6(9) .
N7 C46 C45 124.3(9) .
N7 C47 C52 105.8(7) .
N7 C47 C48 116.3(9) .
C52 C47 C48 109.7(8) .
C49 C48 C47 109.2(10) .
C48 C49 C50 111.9(11) .
C49 C50 C51 111.7(10) .
C52 C51 C50 106.4(10) .
N8 C52 C51 113.6(8) .
N8 C52 C47 106.5(7) .
C51 C52 C47 111.2(8) .
N8 C53 C54 124.1(8) .
C53 C54 C152 125.4(9) .
C53 C54 C55 117.3(8) .
C152 C54 C55 117.3(9) .
C56 C55 C54 123.3(9) .
C55 C56 C57 120.0(10) .
C55 C56 Br1 123.1(8) .
C57 C56 Br1 116.9(9) .
C58 C57 C56 118.9(10) .
C57 C58 C152 122.5(9) .
N9 C59 Ru2 170.2(8) .
C65 C60 O7 129.2(18) .
C65 C60 C61 122.9(19) .
O7 C60 C61 107.8(17) .
C62 C61 C60 120(2) .
C61 C62 C63 117.2(19) .
C62 C63 C64 128.8(18) .
C63 C64 C65 107.4(17) .
C60 C65 C66 127.8(18) .
C60 C65 C64 122.2(19) .
C66 C65 C64 109.8(17) .
N11 C66 C65 122.6(16) .
N11 C67 C68 109.6(12) .
N10 C68 C67 109.4(11) .
N10 C69 C70 127.9(15) .
C69 C70 C71 116.8(13) .
C69 C70 C75 123.8(12) .
C71 C70 C75 119.5(11) .
C70 C71 C72 119.9(11) .
C73 C72 C71 120.9(11) .
C72 C73 C74 119.2(11) .
C73 C74 C75 120.3(11) .
O8 C75 C70 123.5(11) .
O8 C75 C74 116.1(12) .
C70 C75 C74 120.1(11) .
N24 C76 Ru3 173.0(9) 1_546
O10 C77 C82 122.7(11) .
O10 C77 C78 116.8(9) .
C82 C77 C78 120.4(10) .
C77 C78 C79 120.7(11) .
C80 C79 C78 119.3(12) .
C79 C80 C81 119.1(12) .
C79 C80 Br5 117.7(12) .
C81 C80 Br5 122.9(10) .
C82 C81 C80 123.2(12) .
C81 C82 C77 116.9(12) .
C81 C82 C83 116.0(11) .
C77 C82 C83 127.0(11) .
N14 C83 C82 124.0(10) .
N14 C84 C85 118.1(12) .
N14 C84 C89 110.7(9) .
C85 C84 C89 108.2(10) .
C86 C85 C84 114.2(14) .
C85 C86 C87 112.7(14) .
C86 C87 C88 108.4(12) .
C89 C88 C87 109.2(13) .
N13 C89 C88 116.5(11) .
N13 C89 C84 103.9(8) .
C88 C89 C84 112.4(10) .
N13 C90 C91 126.7(10) .
C96 C91 C90 124.0(10) .
C96 C91 C92 119.3(9) .
C90 C91 C92 116.4(10) .
C93 C92 C91 119.7(10) .
C92 C93 C94 120.1(10) .
C92 C93 Br6 118.7(9) .
C94 C93 Br6 121.2(8) .
C95 C94 C93 120.4(10) .
C94 C95 C96 121.8(10) .
O9 C96 C95 115.5(9) .
O9 C96 C91 125.9(9) .
C95 C96 C91 118.5(10) .
C102 C97 O12 124.9(14) .
C102 C97 C98 114.8(16) .
O12 C97 C98 120.3(14) .
C99 C98 C97 122.4(17) .
C100 C99 C98 118.8(19) .
C101 C100 C99 122(2) .
C100 C101 C102 119(2) .
C97 C102 C101 122.1(16) .
C97 C102 C103 123.6(14) .
C101 C102 C103 114.0(16) .
N17 C103 C102 121.2(13) .
N17 C104 C105 108.7(10) .
N16 C105 C104 108.1(10) .
N16 C106 C107 125.3(16) .
C106 C107 C112 122.5(15) .
C106 C107 C108 120.3(16) .
C112 C107 C108 117.2(16) .
C109 C108 C107 123.6(17) .
C110 C109 C108 117.1(18) .
C109 C110 C111 124.1(18) .
C110 C111 C112 120.1(17) .
O11 C112 C107 124.5(15) .
O11 C112 C111 118.6(15) .
C107 C112 C111 116.9(16) .
N15 C113 Ru3 170.8(9) .
N18 C114 Ru4 175.8(9) .
O14 C115 C116 117.7(8) .
O14 C115 C120 124.8(9) .
C116 C115 C120 117.5(9) .
C117 C116 C115 122.8(10) .
C116 C117 C118 120.0(10) .
C119 C118 C117 118.7(9) .
C119 C118 Br8 121.1(7) .
C117 C118 Br8 120.2(8) .
C118 C119 C120 122.8(9) .
C119 C120 C115 118.2(9) .
C119 C120 C121 118.1(9) .
C115 C120 C121 123.7(9) .
N20 C121 C120 125.2(9) .
N20 C122 C127 108.8(7) .
N20 C122 C123 115.3(9) .
C127 C122 C123 110.6(9) .
C122 C123 C124 110.7(10) .
C125 C124 C123 110.2(11) .
C124 C125 C126 111.2(12) .
C127 C126 C125 104.5(10) .
N19 C127 C126 115.3(9) .
N19 C127 C122 106.0(8) .
C126 C127 C122 114.9(9) .
N19 C128 C129 125.4(10) .
C130 C129 C134 119.2(10) .
C130 C129 C128 116.8(10) .
C134 C129 C128 123.7(9) .
C131 C130 C129 123.7(11) .
C130 C131 C132 118.0(11) .
C130 C131 Br7 121.5(9) .
C132 C131 Br7 120.1(9) .
C131 C132 C133 119.5(11) .
C132 C133 C134 124.8(11) .
O13 C134 C133 120.4(9) .
O13 C134 C129 125.3(9) .
C133 C134 C129 114.3(9) .
N21 C135 Ru4 176.2(8) .
O15 C136 C141 124.5(12) .
O15 C136 C137 116.9(12) .
C141 C136 C137 118.5(13) .
C138 C137 C136 120.9(15) .
C137 C138 C139 119.8(16) .
C140 C139 C138 122.7(17) .
C139 C140 C141 117.0(18) .
C136 C141 C140 120.9(14) .
C136 C141 C142 124.8(12) .
C140 C141 C142 114.2(15) .
N22 C142 C141 124.8(12) .
C144 C143 N22 108.0(7) .
C143 C144 N23 106.8(8) .
N23 C145 C146 125.3(11) .
C147 C146 C145 119.6(12) .
C147 C146 C151 117.6(12) .
C145 C146 C151 122.6(10) .
C146 C147 C148 120.5(12) .
C149 C148 C147 118.8(13) .
C150 C149 C148 120.1(14) .
C149 C150 C151 125.3(14) .
O16 C151 C150 119.9(12) .
O16 C151 C146 122.9(11) .
C150 C151 C146 117.2(12) .
O5 C152 C54 124.6(9) .
O5 C152 C58 117.5(8) .
C54 C152 C58 117.6(9) .

loop_
_geom_bond_atom_site_label_1
_geom_bond_atom_site_label_2
_geom_bond_distance
_geom_bond_site_symmetry_2
Ru1 N1 1.982(7) .
Ru1 O2 2.009(6) .
Ru1 N2 2.017(8) .
Ru1 O1 2.026(6) .
Ru1 C21 2.050(12) .
Ru1 C22 2.085(10) .
Ru2 N7 1.942(8) .
Ru2 O6 1.981(6) .
Ru2 N8 1.983(7) .
Ru2 O5 1.987(6) .
Ru2 C39 2.060(10) .
Ru2 C59 2.085(10) .
Ru3 N14 1.980(8) .
Ru3 O9 1.987(6) .
Ru3 N13 2.018(9) .
Ru3 O10 2.043(7) .
Ru3 C76 2.045(11) .
Ru3 C113 2.062(11) .
Ru4 N20 1.969(7) .
Ru4 N19 1.986(8) .
Ru4 O14 1.992(6) .
Ru4 O13 1.994(6) .
Ru4 C135 2.018(9) .
Ru4 C114 2.084(10) .
Mn1 O3 1.868(7) .
Mn1 O4 1.887(8) .
Mn1 N5 1.956(9) .
Mn1 N4 1.996(8) .
Mn1 N3 2.273(8) .
Mn1 N6 2.320(9) .
Mn2 O8 1.879(8) .
Mn2 O7 1.882(9) .
Mn2 N10 1.932(9) .
Mn2 N11 1.972(10) .
Mn2 N12 2.249(9) .
Mn2 N9 2.286(8) .
Mn3 O12 1.851(8) .
Mn3 O11 1.897(10) .
Mn3 N17 1.928(10) .
Mn3 N16 1.989(10) .
Mn3 N15 2.300(8) .
Mn3 N18 2.309(9) .
Mn4 O15 1.865(7) .
Mn4 O16 1.868(7) .
Mn4 N22 1.978(9) .
Mn4 N23 2.005(8) .
Mn4 N21 2.253(9) .
Mn4 N24 2.327(10) .
Br1 C56 1.894(10) .
Br2 C43 1.877(10) .
Br3 C4 1.892(12) .
Br4 C17 1.879(10) .
Br5 C80 1.884(13) .
Br6 C93 1.882(11) .
Br7 C131 1.882(12) .
Br8 C118 1.879(10) .
N1 C14 1.256(11) .
N1 C13 1.488(12) .
N2 C7 1.289(12) .
N2 C8 1.463(13) .
N3 C22 1.114(11) .
N4 C29 1.260(13) .
N4 C30 1.482(12) .
N5 C32 1.279(13) .
N5 C31 1.434(12) .
N6 C39 1.166(10) .
N7 C46 1.324(12) .
N7 C47 1.459(12) .
N8 C53 1.296(11) .
N8 C52 1.487(11) .
N9 C59 1.146(10) .
N10 C69 1.251(15) .
N10 C68 1.445(15) .
N11 C66 1.309(16) .
N11 C67 1.375(16) .
N12 C21 1.155(12) 1_546
N13 C90 1.253(12) .
N13 C89 1.453(13) .
N14 C83 1.313(13) .
N14 C84 1.453(15) .
N15 C113 1.146(12) .
N16 C106 1.226(16) .
N16 C105 1.454(15) .
N17 C103 1.339(16) .
N17 C104 1.416(14) .
N18 C114 1.135(10) .
N19 C128 1.262(12) .
N19 C127 1.494(11) .
N20 C121 1.252(12) .
N20 C122 1.483(11) .
N21 C135 1.166(10) .
N22 C142 1.270(13) .
N22 C143 1.524(12) .
N23 C145 1.225(12) .
N23 C144 1.462(12) .
N24 C76 1.134(12) 1_564
O1 C20 1.316(11) .
O2 C1 1.301(10) .
O3 C38 1.293(13) .
O4 C23 1.300(13) .
O5 C152 1.292(10) .
O6 C40 1.294(11) .
O7 C60 1.357(18) .
O8 C75 1.346(14) .
O9 C96 1.331(11) .
O10 C77 1.320(11) .
O11 C112 1.349(17) .
O12 C97 1.331(16) .
O13 C134 1.271(11) .
O14 C115 1.306(10) .
O15 C136 1.299(14) .
O16 C151 1.315(14) .
C1 C2 1.383(14) .
C1 C6 1.431(14) .
C2 C3 1.403(15) .
C3 C4 1.335(17) .
C4 C5 1.363(16) .
C5 C6 1.411(14) .
C6 C7 1.405(15) .
C8 C13 1.499(15) .
C8 C9 1.541(15) .
C9 C10 1.524(18) .
C10 C11 1.455(19) .
C11 C12 1.502(16) .
C12 C13 1.475(14) .
C14 C15 1.475(14) .
C15 C16 1.397(13) .
C15 C20 1.408(14) .
C16 C17 1.365(13) .
C17 C18 1.364(14) .
C18 C19 1.331(13) .
C19 C20 1.407(13) .
C21 N12 1.154(12) 1_564
C23 C24 1.426(15) .
C23 C28 1.469(16) .
C24 C25 1.332(18) .
C25 C26 1.40(2) .
C26 C27 1.430(19) .
C27 C28 1.382(16) .
C28 C29 1.404(16) .
C30 C31 1.489(14) .
C32 C33 1.422(15) .
C33 C38 1.419(16) .
C33 C34 1.452(16) .
C34 C35 1.329(18) .
C35 C36 1.39(2) .
C36 C37 1.346(17) .
C37 C38 1.415(15) .
C40 C41 1.382(13) .
C40 C45 1.420(13) .
C41 C42 1.343(13) .
C42 C43 1.417(13) .
C43 C44 1.325(13) .
C44 C45 1.419(13) .
C45 C46 1.444(13) .
C47 C52 1.530(13) .
C47 C48 1.558(14) .
C48 C49 1.504(15) .
C49 C50 1.528(18) .
C50 C51 1.549(16) .
C51 C52 1.525(13) .
C53 C54 1.410(12) .
C54 C152 1.411(12) .
C54 C55 1.418(13) .
C55 C56 1.335(14) .
C56 C57 1.389(14) .
C57 C58 1.374(13) .
C58 C152 1.411(12) .
C60 C65 1.19(2) .
C60 C61 1.44(2) .
C61 C62 1.28(2) .
C62 C63 1.32(2) .
C63 C64 1.40(2) .
C64 C65 1.54(2) .
C65 C66 1.36(2) .
C67 C68 1.495(10) .
C69 C70 1.360(18) .
C70 C71 1.378(10) .
C70 C75 1.379(10) .
C71 C72 1.386(10) .
C72 C73 1.373(10) .
C73 C74 1.373(10) .
C74 C75 1.392(10) .
C76 N24 1.134(12) 1_546
C77 C82 1.395(15) .
C77 C78 1.399(14) .
C78 C79 1.407(14) .
C79 C80 1.365(16) .
C80 C81 1.395(17) .
C81 C82 1.391(15) .
C82 C83 1.429(15) .
C84 C85 1.536(16) .
C84 C89 1.562(15) .
C85 C86 1.47(2) .
C86 C87 1.53(2) .
C87 C88 1.541(17) .
C88 C89 1.491(18) .
C90 C91 1.417(14) .
C91 C96 1.407(14) .
C91 C92 1.439(13) .
C92 C93 1.362(14) .
C93 C94 1.404(14) .
C94 C95 1.358(13) .
C95 C96 1.393(13) .
C97 C102 1.329(19) .
C97 C98 1.416(18) .
C98 C99 1.38(2) .
C99 C100 1.34(2) .
C100 C101 1.28(2) .
C101 C102 1.45(2) .
C102 C103 1.475(19) .
C104 C105 1.520(17) .
C106 C107 1.42(2) .
C107 C112 1.43(2) .
C107 C108 1.45(2) .
C108 C109 1.37(2) .
C109 C110 1.349(19) .
C110 C111 1.359(19) .
C111 C112 1.46(2) .
C115 C116 1.395(13) .
C115 C120 1.422(12) .
C116 C117 1.340(13) .
C117 C118 1.411(13) .
C118 C119 1.345(13) .
C119 C120 1.400(13) .
C120 C121 1.447(13) .
C122 C127 1.513(14) .
C122 C123 1.523(13) .
C123 C124 1.534(17) .
C124 C125 1.487(18) .
C125 C126 1.610(18) .
C126 C127 1.495(15) .
C128 C129 1.424(13) .
C129 C130 1.400(14) .
C129 C134 1.410(13) .
C130 C131 1.347(14) .
C131 C132 1.359(15) .
C132 C133 1.366(15) .
C133 C134 1.402(13) .
C136 C141 1.342(18) .
C136 C137 1.423(16) .
C137 C138 1.31(2) .
C138 C139 1.38(2) .
C139 C140 1.34(2) .
C140 C141 1.427(19) .
C141 C142 1.438(17) .
C143 C144 1.453(14) .
C145 C146 1.434(15) .
C146 C147 1.373(15) .
C146 C151 1.465(16) .
C147 C148 1.429(18) .
C148 C149 1.360(18) .
C149 C150 1.325(17) .
C150 C151 1.339(15) .
